data_2218798
loop_
_publ_author_name
'Gallucci, Judith C.'
'Dura, Robert D.'
'Paquette, Leo A.'

_publ_section_title
;
 7-Bromo-4b-methyl-7,8-dihydro-4b<i>H</i>-9-thia-8a-azafluorene
 9,9-dioxide
;
_journal_coeditor_code RT2018
_journal_issue 7
_journal_name_full 'Acta Crystallographica Section E'
_journal_page_first o1303
_journal_paper_doi 10.1107/S1600536808017972
_journal_volume 64
_journal_year 2008
_chemical_formula_iupac 'C12 H12 Br1 N1 O2 S1'
_chemical_formula_moiety 'C12 H12 Br1 N1 O2 S1'
_chemical_formula_sum 'C12 H12 Br N O2 S'
_chemical_formula_weight 314.2
_chemical_name_common 'Paquette 1603'
_chemical_name_systematic
;
7-Bromo-4b-methyl-7,8-dihydro-4b<i>H</i>-9-thia-8a-azafluorene 9,9-dioxide
;
_space_group_IT_number 14
_symmetry_cell_setting monoclinic
_symmetry_space_group_name_Hall '-P 2ybc'
_symmetry_space_group_name_H-M 'P 1 21/c 1'
_atom_sites_solution_hydrogens geom
_atom_sites_solution_primary direct
_atom_sites_solution_secondary difmap
_cell_angle_alpha 90
_cell_angle_beta 103.0090(10)
_cell_angle_gamma 90
_cell_formula_units_Z 4
_cell_length_a 14.3970(3)
_cell_length_b 7.89120(10)
_cell_length_c 11.4652(2)
_cell_measurement_reflns_used 2393
_cell_measurement_temperature 293(2)
_cell_measurement_theta_max 25.028
_cell_measurement_theta_min 2.037
_cell_volume 1269.13(4)
_computing_cell_refinement 'SCALEPACK (Otwinowski & Minor, 1997)'
_computing_data_collection 'COLLECT (Nonius, 2000)'
_computing_data_reduction
;
DENZO (Otwinowski & Minor, 1997) and SCALEPACK (Otwinowski & Minor,
1997)
;
_computing_molecular_graphics 'ORTEP-3 for Windows (Farrugia, 1997)'
_computing_publication_material 'WinGX (Farrugia, 1999)'
_computing_structure_refinement 'SHELXL97 (Sheldrick, 2008)'
_computing_structure_solution 'SHELXS97 (Sheldrick, 2008)'
_diffrn_ambient_temperature 293(2)
_diffrn_detector_area_resol_mean 9
_diffrn_measured_fraction_theta_full 0.677
_diffrn_measured_fraction_theta_max 0.677
_diffrn_measurement_device '95mm CCD camera on \k-goniostat'
_diffrn_measurement_device_type 'Nonius KappaCCD'
_diffrn_measurement_method '\f and \w'
_diffrn_radiation_monochromator graphite
_diffrn_radiation_type MoK\a
_diffrn_radiation_wavelength 0.71073
_diffrn_reflns_av_R_equivalents 0.055
_diffrn_reflns_limit_h_max 16
_diffrn_reflns_limit_h_min -17
_diffrn_reflns_limit_k_max 9
_diffrn_reflns_limit_k_min -9
_diffrn_reflns_limit_l_max 13
_diffrn_reflns_limit_l_min -13
_diffrn_reflns_number 18122
_diffrn_reflns_theta_full 24.96
_diffrn_reflns_theta_max 24.96
_diffrn_reflns_theta_min 2.9
_exptl_absorpt_coefficient_mu 3.392
_exptl_absorpt_correction_T_max 0.873
_exptl_absorpt_correction_T_min 0.650
_exptl_absorpt_correction_type multi-scan
_exptl_absorpt_process_details '(SCALEPACK; Otwinowski & Minor, 1997)'
_exptl_crystal_colour colorless
_exptl_crystal_density_diffrn 1.644
_exptl_crystal_density_method 'not measured'
_exptl_crystal_description plate
_exptl_crystal_F_000 632
_exptl_crystal_size_max 0.38
_exptl_crystal_size_mid 0.27
_exptl_crystal_size_min 0.04
_refine_diff_density_max 0.616
_refine_diff_density_min -0.287
_refine_ls_extinction_method none
_refine_ls_goodness_of_fit_ref 1.487
_refine_ls_hydrogen_treatment constr
_refine_ls_matrix_type full
_refine_ls_number_parameters 156
_refine_ls_number_reflns 1509
_refine_ls_number_restraints 0
_refine_ls_restrained_S_all 1.487
_refine_ls_R_factor_all 0.0551
_refine_ls_R_factor_gt 0.0442
_refine_ls_shift/su_max 0.001
_refine_ls_shift/su_mean 0
_refine_ls_structure_factor_coef Fsqd
_refine_ls_weighting_details 'w = 1/[\s^2^(Fo^2^)+(0.0519P)^2^+1.4699P] where P=(Fo^2^+2Fc^2^)/3'
_refine_ls_weighting_scheme calc
_refine_ls_wR_factor_gt 0.1089
_refine_ls_wR_factor_ref 0.1154
_reflns_number_gt 2401
_reflns_number_total 2835
_reflns_threshold_expression I>2\s(I)
_cod_data_source_file rt2018.cif
_cod_data_source_block I
_cod_original_sg_symbol_H-M 'P 21/c'
_cod_database_code 2218798
_cod_database_fobs_code 2218798

loop_
_symmetry_equiv_pos_as_xyz
'x, y, z'
'-x, y+1/2, -z+1/2'
'-x, -y, -z'
'x, -y-1/2, z-1/2'

loop_
_atom_site_type_symbol
_atom_site_label
_atom_site_fract_x
_atom_site_fract_y
_atom_site_fract_z
_atom_site_U_iso_or_equiv
_atom_site_adp_type
_atom_site_calc_flag
_atom_site_refinement_flags
_atom_site_occupancy
C C1 0.5240(3) 0.5539(6) 0.6801(5) 0.0531(12) Uani d . 1
H H1 0.5027 0.4792 0.7312 0.064 Uiso calc R 1
C C2 0.4619(4) 0.6615(7) 0.6053(6) 0.0591(14) Uani d . 1
H H2 0.3973 0.6590 0.6052 0.071 Uiso calc R 1
C C3 0.4949(4) 0.7726(6) 0.5310(5) 0.0605(14) Uani d . 1
H H3 0.4518 0.8430 0.4806 0.073 Uiso calc R 1
C C4 0.5905(4) 0.7819(6) 0.5296(5) 0.0528(12) Uani d . 1
H H4 0.6120 0.8597 0.4807 0.063 Uiso calc R 1
C C4A 0.6539(3) 0.6727(5) 0.6026(4) 0.0419(11) Uani d . 1
C C4B 0.7600(3) 0.6587(6) 0.6089(4) 0.0431(11) Uani d . 1
C C5 0.7758(3) 0.5980(6) 0.4897(4) 0.0465(11) Uani d . 1
H H5 0.7546 0.6673 0.4234 0.056 Uiso calc R 1
C C6 0.8171(3) 0.4552(6) 0.4730(5) 0.0522(12) Uani d . 1
H H6 0.8219 0.4270 0.3958 0.063 Uiso calc R 1
C C7 0.8568(3) 0.3362(6) 0.5723(5) 0.0509(12) Uani d . 1
H H7 0.8103 0.2461 0.5740 0.061 Uiso calc R 1
C C8 0.8773(3) 0.4279(6) 0.6908(5) 0.0494(12) Uani d . 1
H H8A 0.8925 0.3461 0.7554 0.059 Uiso calc R 1
H H8B 0.9321 0.5013 0.6960 0.059 Uiso calc R 1
N N8A 0.7945(3) 0.5296(5) 0.7036(3) 0.0438(9) Uani d . 1
C C9A 0.6193(3) 0.5621(5) 0.6755(4) 0.0445(11) Uani d . 1
C C10 0.8122(4) 0.8269(6) 0.6448(5) 0.0585(14) Uani d . 1
H H10A 0.7957 0.8700 0.7158 0.088 Uiso calc R 1
H H10B 0.7939 0.9074 0.5810 0.088 Uiso calc R 1
H H10C 0.8798 0.8085 0.6601 0.088 Uiso calc R 1
O O1 0.6992(3) 0.2591(4) 0.7125(3) 0.0559(9) Uani d . 1
O O2 0.7235(3) 0.4530(5) 0.8805(3) 0.0643(10) Uani d . 1
S S9 0.70986(9) 0.43152(14) 0.75307(11) 0.0450(3) Uani d . 1
Br Br 0.97557(5) 0.23461(9) 0.54940(6) 0.0811(3) Uani d . 1

loop_
_atom_site_aniso_label
_atom_site_aniso_U_11
_atom_site_aniso_U_22
_atom_site_aniso_U_33
_atom_site_aniso_U_12
_atom_site_aniso_U_13
_atom_site_aniso_U_23
C1 0.055(3) 0.050(3) 0.061(3) -0.002(2) 0.027(3) -0.008(2)
C2 0.048(3) 0.053(3) 0.080(4) 0.004(2) 0.023(3) -0.015(3)
C3 0.062(4) 0.049(3) 0.069(3) 0.017(2) 0.010(3) -0.008(3)
C4 0.065(4) 0.040(2) 0.055(3) 0.006(2) 0.017(2) 0.002(2)
C4A 0.054(3) 0.034(2) 0.041(3) 0.000(2) 0.017(2) -0.0063(19)
C4B 0.052(3) 0.039(2) 0.040(3) -0.001(2) 0.016(2) 0.001(2)
C5 0.052(3) 0.052(3) 0.039(3) 0.000(2) 0.016(2) 0.004(2)
C6 0.054(3) 0.060(3) 0.045(3) -0.003(2) 0.015(2) -0.008(2)
C7 0.050(3) 0.046(3) 0.062(3) 0.001(2) 0.024(2) -0.001(2)
C8 0.042(3) 0.053(3) 0.052(3) 0.001(2) 0.008(2) 0.007(2)
N8A 0.047(2) 0.045(2) 0.041(2) -0.0008(17) 0.0129(18) 0.0024(17)
C9A 0.051(3) 0.041(2) 0.044(3) 0.001(2) 0.017(2) -0.004(2)
C10 0.069(4) 0.043(3) 0.063(4) -0.012(3) 0.014(3) -0.004(2)
O1 0.063(2) 0.0424(19) 0.066(2) 0.0003(15) 0.0238(16) 0.0028(18)
O2 0.079(3) 0.080(3) 0.038(2) 0.003(2) 0.0223(18) 0.0037(17)
S9 0.0546(7) 0.0438(6) 0.0403(7) 0.0009(5) 0.0187(5) 0.0036(5)
Br 0.0675(5) 0.0895(5) 0.0925(5) 0.0267(3) 0.0314(3) -0.0027(4)

loop_
_atom_type_symbol
_atom_type_description
_atom_type_scat_dispersion_real
_atom_type_scat_dispersion_imag
_atom_type_scat_source
C C 0.0033 0.0016 'International Tables Vol C Tables 4.2.6.8 and 6.1.1.4'
H H 0 0 'International Tables Vol C Tables 4.2.6.8 and 6.1.1.4'
N N 0.0061 0.0033 'International Tables Vol C Tables 4.2.6.8 and 6.1.1.4'
O O 0.0106 0.006 'International Tables Vol C Tables 4.2.6.8 and 6.1.1.4'
S S 0.1246 0.1234 'International Tables Vol C Tables 4.2.6.8 and 6.1.1.4'
Br Br -0.2901 2.4595 'International Tables Vol C Tables 4.2.6.8 and 6.1.1.4'

loop_
_geom_angle_atom_site_label_1
_geom_angle_atom_site_label_2
_geom_angle_atom_site_label_3
_geom_angle
C2 C1 C9A 117.1(5)
C2 C1 H1 121.5
C9A C1 H1 121.5
C3 C2 C1 120.6(5)
C3 C2 H2 119.7
C1 C2 H2 119.7
C2 C3 C4 121.5(5)
C2 C3 H3 119.2
C4 C3 H3 119.2
C3 C4 C4A 118.8(5)
C3 C4 H4 120.6
C4A C4 H4 120.6
C9A C4A C4 118.7(5)
C9A C4A C4B 115.0(4)
C4 C4A C4B 126.3(4)
N8A C4B C5 110.4(4)
N8A C4B C4A 104.5(4)
C5 C4B C4A 109.6(4)
N8A C4B C10 109.4(4)
C5 C4B C10 110.6(4)
C4A C4B C10 112.1(4)
C6 C5 C4B 124.8(5)
C6 C5 H5 117.6
C4B C5 H5 117.6
C5 C6 C7 122.7(5)
C5 C6 H6 118.6
C7 C6 H6 118.6
C6 C7 C8 110.5(4)
C6 C7 Br 110.6(3)
C8 C7 Br 108.5(3)
C6 C7 H7 109.1
C8 C7 H7 109.1
Br C7 H7 109.1
N8A C8 C7 110.7(4)
N8A C8 H8A 109.5
C7 C8 H8A 109.5
N8A C8 H8B 109.5
C7 C8 H8B 109.5
H8A C8 H8B 108.1
C8 N8A C4B 116.4(4)
C8 N8A S9 117.2(3)
C4B N8A S9 114.9(3)
C4A C9A C1 123.3(5)
C4A C9A S9 110.7(4)
C1 C9A S9 125.9(4)
C4B C10 H10A 109.5
C4B C10 H10B 109.5
H10A C10 H10B 109.5
C4B C10 H10C 109.5
H10A C10 H10C 109.5
H10B C10 H10C 109.5
O1 S9 O2 114.9(2)
O1 S9 N8A 111.5(2)
O2 S9 N8A 110.6(2)
O1 S9 C9A 112.5(2)
O2 S9 C9A 111.4(2)
N8A S9 C9A 94.2(2)

loop_
_geom_bond_atom_site_label_1
_geom_bond_atom_site_label_2
_geom_bond_distance
C1 C2 1.382(8)
C1 C9A 1.387(7)
C1 H1 0.9300
C2 C3 1.380(8)
C2 H2 0.9300
C3 C4 1.382(8)
C3 H3 0.9300
C4 C4A 1.390(7)
C4 H4 0.9300
C4A C9A 1.377(6)
C4A C4B 1.517(6)
C4B N8A 1.490(6)
C4B C5 1.513(7)
C4B C10 1.535(7)
C5 C6 1.308(7)
C5 H5 0.9300
C6 C7 1.487(7)
C6 H6 0.9300
C7 C8 1.508(7)
C7 Br 1.959(5)
C7 H7 0.9800
C8 N8A 1.472(6)
C8 H8A 0.9700
C8 H8B 0.9700
N8A S9 1.648(4)
C9A S9 1.741(5)
C10 H10A 0.9600
C10 H10B 0.9600
C10 H10C 0.9600
O1 S9 1.435(3)
O2 S9 1.440(4)

loop_
_geom_torsion_atom_site_label_1
_geom_torsion_atom_site_label_2
_geom_torsion_atom_site_label_3
_geom_torsion_atom_site_label_4
_geom_torsion
C9A C1 C2 C3 -0.7(8)
C1 C2 C3 C4 -0.8(8)
C2 C3 C4 C4A 1.9(7)
C3 C4 C4A C9A -1.4(7)
C3 C4 C4A C4B 177.0(4)
C9A C4A C4B N8A -3.8(5)
C4 C4A C4B N8A 177.8(4)
C9A C4A C4B C5 114.5(4)
C4 C4A C4B C5 -63.9(6)
C9A C4A C4B C10 -122.3(5)
C4 C4A C4B C10 59.3(6)
N8A C4B C5 C6 -2.3(7)
C4A C4B C5 C6 -117.0(5)
C10 C4B C5 C6 118.9(5)
C4B C5 C6 C7 -2.0(8)
C5 C6 C7 C8 -21.9(7)
C5 C6 C7 Br -142.1(4)
C6 C7 C8 N8A 49.3(5)
Br C7 C8 N8A 170.7(3)
C7 C8 N8A C4B -57.5(5)
C7 C8 N8A S9 84.0(4)
C5 C4B N8A C8 32.5(5)
C4A C4B N8A C8 150.3(4)
C10 C4B N8A C8 -89.4(5)
C5 C4B N8A S9 -109.8(4)
C4A C4B N8A S9 7.9(4)
C10 C4B N8A S9 128.2(4)
C4 C4A C9A C1 -0.1(7)
C4B C4A C9A C1 -178.7(4)
C4 C4A C9A S9 177.2(3)
C4B C4A C9A S9 -1.4(5)
C2 C1 C9A C4A 1.2(7)
C2 C1 C9A S9 -175.7(4)
C8 N8A S9 O1 -33.8(4)
C4B N8A S9 O1 108.2(3)
C8 N8A S9 O2 95.3(4)
C4B N8A S9 O2 -122.7(3)
C8 N8A S9 C9A -150.0(3)
C4B N8A S9 C9A -8.0(3)
C4A C9A S9 O1 -110.0(3)
C1 C9A S9 O1 67.2(5)
C4A C9A S9 O2 119.3(4)
C1 C9A S9 O2 -63.5(5)
C4A C9A S9 N8A 5.3(4)
C1 C9A S9 N8A -177.5(4)
